data_4086871
loop_
_publ_author_name
'Drover, Marcus W.'
'Bowes, Eric G.'
'Love, Jennifer A.'
'Schafer, Laurel L.'

_publ_section_title
;
 Accessing \d-B--H Coordinated Complexes of Rh(I) and Ir(I) Using Mono-
 and Dihydroboranes: Cooperative Stabilization by a Phosphoramidate
 Coligand
;
_journal_name_full Organometallics
_journal_paper_doi 10.1021/acs.organomet.6b00784
_journal_year 2016
_chemical_formula_moiety 'C29 H44 B N O3 P Rh, C3 H7'
_chemical_formula_sum 'C32 H51 B N O3 P Rh'
_chemical_formula_weight 642.42
_chemical_name_systematic
n4-cyclooctadiene-k2-N,H-[diethyl-N-(2,6-dimethylphenyl)-O-(mesitylborane)phosphoramidato]rhodium(I)
_space_group_crystal_system triclinic
_space_group_IT_number 2
_space_group_name_Hall '-P 1'
_space_group_name_H-M_alt 'P -1'
_symmetry_space_group_name_Hall '-P 1'
_symmetry_space_group_name_H-M 'P -1'
_atom_sites_solution_hydrogens mixed
_atom_sites_solution_primary direct
_audit_creation_date 2016-09-28
_audit_creation_method
;
Olex2 1.2
(compiled Sep  9 2016 15:39:09 for OlexSys, GUI svn.r5227)
;
_cell_angle_alpha 74.142(2)
_cell_angle_beta 78.123(2)
_cell_angle_gamma 79.714(2)
_cell_formula_units_Z 2
_cell_length_a 8.2788(6)
_cell_length_b 13.5648(10)
_cell_length_c 15.0651(11)
_cell_measurement_reflns_used 9813
_cell_measurement_temperature 90
_cell_measurement_theta_max 29.253
_cell_measurement_theta_min 2.535
_cell_volume 1579.1(2)
_computing_cell_refinement 'SAINT v8.34A (Bruker, 2013)'
_computing_data_reduction 'SAINT v8.34A (Bruker, 2013)'
_computing_molecular_graphics 'Olex2 (Dolomanov et al., 2009)'
_computing_publication_material 'Olex2 (Dolomanov et al., 2009)'
_computing_structure_refinement 'ShelXL (Sheldrick, 2015)'
_computing_structure_solution 'ShelXS (Sheldrick, 2008)'
_diffrn_ambient_temperature 90
_diffrn_measured_fraction_theta_full 0.981
_diffrn_measured_fraction_theta_max 0.967
_diffrn_measurement_device_type 'Apex Duo II'
_diffrn_radiation_type MoK\a
_diffrn_radiation_wavelength 0.71073
_diffrn_reflns_av_R_equivalents 0.0157
_diffrn_reflns_av_unetI/netI 0.0143
_diffrn_reflns_Laue_measured_fraction_full 0.981
_diffrn_reflns_Laue_measured_fraction_max 0.967
_diffrn_reflns_limit_h_max 11
_diffrn_reflns_limit_h_min -11
_diffrn_reflns_limit_k_max 18
_diffrn_reflns_limit_k_min -18
_diffrn_reflns_limit_l_max 20
_diffrn_reflns_limit_l_min -19
_diffrn_reflns_number 30356
_diffrn_reflns_point_group_measured_fraction_full 0.981
_diffrn_reflns_point_group_measured_fraction_max 0.967
_diffrn_reflns_theta_full 26.000
_diffrn_reflns_theta_max 29.288
_diffrn_reflns_theta_min 1.425
_exptl_absorpt_coefficient_mu 0.624
_exptl_absorpt_correction_T_max 0.9337
_exptl_absorpt_correction_T_min 0.8291
_exptl_absorpt_correction_type multi-scan
_exptl_absorpt_process_details
;
SADABS-2014/5 (Bruker,2014) was used for absorption correction.
wR2(int) was 0.0395 before and 0.0258 after correction.
The Ratio of minimum to maximum transmission is 0.8880.
The \l/2 correction factor is 0.00150.
;
_exptl_crystal_colour 'clear yellow'
_exptl_crystal_colour_lustre clear
_exptl_crystal_colour_primary yellow
_exptl_crystal_density_diffrn 1.351
_exptl_crystal_description block
_exptl_crystal_F_000 678
_exptl_crystal_size_max 0.53
_exptl_crystal_size_mid 0.28
_exptl_crystal_size_min 0.11
_refine_diff_density_max 1.399
_refine_diff_density_min -0.954
_refine_diff_density_rms 0.076
_refine_ls_extinction_method none
_refine_ls_goodness_of_fit_ref 1.048
_refine_ls_hydrogen_treatment mixed
_refine_ls_matrix_type full
_refine_ls_number_parameters 368
_refine_ls_number_reflns 8348
_refine_ls_number_restraints 0
_refine_ls_restrained_S_all 1.048
_refine_ls_R_factor_all 0.0313
_refine_ls_R_factor_gt 0.0284
_refine_ls_shift/su_max 0.002
_refine_ls_shift/su_mean 0.000
_refine_ls_structure_factor_coef Fsqd
_refine_ls_weighting_details 'w=1/[\s^2^(Fo^2^)+(0.0328P)^2^+2.0004P] where P=(Fo^2^+2Fc^2^)/3'
_refine_ls_weighting_scheme calc
_refine_ls_wR_factor_gt 0.0700
_refine_ls_wR_factor_ref 0.0727
_reflns_Friedel_coverage 0.000
_reflns_number_gt 7798
_reflns_number_total 8348
_reflns_threshold_expression 'I > 2\s(I)'
_cod_data_source_file om6b00784_si_002.cif
_cod_data_source_block Complex_9
_cod_database_code 4086871
_shelx_space_group_comment
;
The symmetry employed for this shelxl refinement is uniquely defined
by the following loop, which should always be used as a source of
symmetry information in preference to the above space-group names.
They are only intended as comments.
;
_olex2_refinement_description
;
1. Fixed Uiso
 At 1.2 times of:
  All C(H) groups, All C(H,H) groups
 At 1.5 times of:
  All C(H,H,H) groups
2.a Ternary CH refined with riding coordinates:
 C1(H1), C5(H5), C6(H6), C2(H2)
2.b Secondary CH2 refined with riding coordinates:
 C19(H19A,H19B), C17(H17A,H17B), C7(H7A,H7B), C8(H8A,H8B), C4(H4A,H4B), C3(H3A,
 H3B), C32(H32A,H32B), C31(H31A,H31B)
2.c Aromatic/amide H refined with riding coordinates:
 C25(H25), C11(H11), C13(H13), C23(H23), C12(H12)
2.d Idealised Me refined as rotating group:
 C27(H27A,H27B,H27C), C16(H16A,H16B,H16C), C20(H20A,H20B,H20C), C28(H28A,H28B,
 H28C), C15(H15A,H15B,H15C), C29(H29A,H29B,H29C), C18(H18A,H18B,H18C), C30(H30A,
 H30B,H30C)
;
_shelx_shelxl_version_number 2016/4
_olex2_submission_special_instructions 'No special instructions were received'

loop_
_space_group_symop_operation_xyz
'x, y, z'
'-x, -y, -z'

loop_
_atom_site_label
_atom_site_type_symbol
_atom_site_fract_x
_atom_site_fract_y
_atom_site_fract_z
_atom_site_U_iso_or_equiv
_atom_site_adp_type
_atom_site_occupancy
_atom_site_site_symmetry_order
_atom_site_calc_flag
_atom_site_refinement_flags_posn
Rh1 Rh 0.72335(2) 0.33714(2) 0.18310(2) 0.01380(4) Uani 1 1 d .
P1 P 0.59552(5) 0.31403(3) 0.40153(3) 0.01075(7) Uani 1 1 d .
O2 O 0.69660(14) 0.25992(9) 0.48479(8) 0.0145(2) Uani 1 1 d .
O1 O 0.64255(15) 0.42426(9) 0.36380(8) 0.0148(2) Uani 1 1 d .
O3 O 0.41295(14) 0.31466(9) 0.45614(8) 0.0147(2) Uani 1 1 d .
N1 N 0.61866(17) 0.25743(10) 0.31983(9) 0.0126(2) Uani 1 1 d .
C21 C 0.7691(2) 0.57732(12) 0.24122(11) 0.0129(3) Uani 1 1 d .
C26 C 0.9341(2) 0.59481(12) 0.23719(11) 0.0148(3) Uani 1 1 d .
C22 C 0.6458(2) 0.66466(12) 0.22979(11) 0.0156(3) Uani 1 1 d .
C10 C 0.6659(2) 0.06654(12) 0.36617(12) 0.0165(3) Uani 1 1 d .
C9 C 0.55779(19) 0.15880(12) 0.34169(11) 0.0127(3) Uani 1 1 d .
C25 C 0.9721(2) 0.69562(14) 0.22049(12) 0.0194(3) Uani 1 1 d .
H25 H 1.081383 0.705458 0.218075 0.023 Uiso 1 1 calc R
C11 C 0.6032(2) -0.02815(13) 0.38711(14) 0.0224(3) Uani 1 1 d .
H11 H 0.673341 -0.089356 0.404090 0.027 Uiso 1 1 calc R
C14 C 0.3917(2) 0.15532(13) 0.33504(12) 0.0159(3) Uani 1 1 d .
C13 C 0.3353(2) 0.05890(14) 0.35663(14) 0.0224(3) Uani 1 1 d .
H13 H 0.225505 0.055837 0.353220 0.027 Uiso 1 1 calc R
C1 C 0.9117(2) 0.39182(15) 0.06852(12) 0.0221(3) Uani 1 1 d .
H1 H 0.971519 0.442433 0.079471 0.027 Uiso 1 1 calc R
C27 C 1.0740(2) 0.50644(14) 0.25298(13) 0.0198(3) Uani 1 1 d .
H27A H 1.040980 0.456374 0.309825 0.030 Uiso 1 1 calc GR
H27B H 1.171576 0.532497 0.257739 0.030 Uiso 1 1 calc GR
H27C H 1.098204 0.474476 0.201379 0.030 Uiso 1 1 calc GR
C19 C 0.3558(2) 0.36453(13) 0.53369(11) 0.0165(3) Uani 1 1 d .
H19A H 0.444963 0.396366 0.542983 0.020 Uiso 1 1 calc R
H19B H 0.321995 0.313758 0.590919 0.020 Uiso 1 1 calc R
C5 C 0.6205(2) 0.24958(14) 0.11872(12) 0.0218(3) Uani 1 1 d .
H5 H 0.535851 0.209379 0.161272 0.026 Uiso 1 1 calc R
C6 C 0.7858(2) 0.20381(14) 0.12858(13) 0.0229(4) Uani 1 1 d .
H6 H 0.793360 0.138433 0.176494 0.027 Uiso 1 1 calc R
C2 C 0.7554(2) 0.43366(15) 0.04326(12) 0.0222(3) Uani 1 1 d .
H2 H 0.726931 0.507740 0.039905 0.027 Uiso 1 1 calc R
C17 C 0.8730(2) 0.26779(14) 0.47321(14) 0.0213(3) Uani 1 1 d .
H17A H 0.892007 0.339634 0.451269 0.026 Uiso 1 1 calc R
H17B H 0.936137 0.230789 0.427757 0.026 Uiso 1 1 calc R
C16 C 0.8456(2) 0.06715(14) 0.37095(15) 0.0238(4) Uani 1 1 d .
H16A H 0.884333 0.128340 0.328453 0.036 Uiso 1 1 calc GR
H16B H 0.911339 0.007184 0.353941 0.036 Uiso 1 1 calc GR
H16C H 0.855819 0.066300 0.433497 0.036 Uiso 1 1 calc GR
C24 C 0.8511(3) 0.78142(13) 0.20741(12) 0.0213(3) Uani 1 1 d .
C20 C 0.2110(2) 0.44514(15) 0.51007(13) 0.0228(4) Uani 1 1 d .
H20A H 0.247465 0.497711 0.455992 0.034 Uiso 1 1 calc GR
H20B H 0.166731 0.475602 0.562000 0.034 Uiso 1 1 calc GR
H20C H 0.126258 0.413652 0.497132 0.034 Uiso 1 1 calc GR
C23 C 0.6878(2) 0.76438(13) 0.21298(12) 0.0200(3) Uani 1 1 d .
H23 H 0.604794 0.820612 0.205352 0.024 Uiso 1 1 calc R
C28 C 0.4646(2) 0.65272(14) 0.23838(13) 0.0219(3) Uani 1 1 d .
H28A H 0.450883 0.625855 0.188071 0.033 Uiso 1 1 calc GR
H28B H 0.398071 0.718833 0.235439 0.033 Uiso 1 1 calc GR
H28C H 0.429945 0.605913 0.297094 0.033 Uiso 1 1 calc GR
C15 C 0.2754(2) 0.25273(14) 0.30438(13) 0.0210(3) Uani 1 1 d .
H15A H 0.228310 0.281549 0.357030 0.031 Uiso 1 1 calc GR
H15B H 0.187819 0.236640 0.279809 0.031 Uiso 1 1 calc GR
H15C H 0.336149 0.301914 0.256827 0.031 Uiso 1 1 calc GR
C12 C 0.4399(3) -0.03237(14) 0.38305(14) 0.0252(4) Uani 1 1 d .
H12 H 0.399971 -0.095778 0.397867 0.030 Uiso 1 1 calc R
C7 C 0.9304(3) 0.21102(16) 0.04650(14) 0.0297(4) Uani 1 1 d .
H7A H 0.887773 0.220282 -0.011001 0.036 Uiso 1 1 calc R
H7B H 1.006047 0.147030 0.055566 0.036 Uiso 1 1 calc R
C8 C 1.0254(3) 0.30193(17) 0.03784(14) 0.0287(4) Uani 1 1 d .
H8A H 1.112601 0.278364 0.075979 0.034 Uiso 1 1 calc R
H8B H 1.077850 0.325305 -0.026691 0.034 Uiso 1 1 calc R
C4 C 0.5633(3) 0.31451(17) 0.02886(13) 0.0295(4) Uani 1 1 d .
H4A H 0.451057 0.348367 0.043384 0.035 Uiso 1 1 calc R
H4B H 0.560713 0.269812 -0.011147 0.035 Uiso 1 1 calc R
C3 C 0.6784(3) 0.39690(17) -0.02404(13) 0.0275(4) Uani 1 1 d .
H3A H 0.766479 0.368195 -0.066826 0.033 Uiso 1 1 calc R
H3B H 0.615112 0.455448 -0.060670 0.033 Uiso 1 1 calc R
C29 C 0.8955(3) 0.88992(15) 0.18720(15) 0.0346(5) Uani 1 1 d .
H29A H 0.986606 0.888712 0.218061 0.052 Uiso 1 1 calc GR
H29B H 0.800866 0.934045 0.209779 0.052 Uiso 1 1 calc GR
H29C H 0.927048 0.915748 0.120938 0.052 Uiso 1 1 calc GR
B1 B 0.7189(2) 0.46342(13) 0.26149(13) 0.0139(3) Uani 1 1 d .
C18 C 0.9264(3) 0.2215(2) 0.5666(2) 0.0580(9) Uani 1 1 d .
H18A H 1.043695 0.222884 0.560643 0.087 Uiso 1 1 calc GR
H18B H 0.902910 0.151279 0.588742 0.087 Uiso 1 1 calc GR
H18C H 0.866721 0.260586 0.610269 0.087 Uiso 1 1 calc GR
C30 C 0.338(2) 0.0297(7) 0.1348(8) 0.332(11) Uani 1 1 d .
H30A H 0.451289 0.044513 0.117632 0.498 Uiso 1 1 calc GR
H30B H 0.316194 -0.002171 0.200540 0.498 Uiso 1 1 calc GR
H30C H 0.264087 0.092838 0.120843 0.498 Uiso 1 1 calc GR
C32 C 0.4155(8) -0.0074(9) -0.0022(5) 0.172(4) Uani 1 1 d .
H32A H 0.361972 0.056701 -0.037356 0.207 Uiso 1 1 calc R
H32B H 0.423228 -0.059451 -0.036588 0.207 Uiso 1 1 calc R
C31 C 0.3139(9) -0.0374(7) 0.0842(10) 0.271(8) Uani 1 1 d .
H31A H 0.347454 -0.108742 0.114952 0.325 Uiso 1 1 calc R
H31B H 0.198165 -0.029244 0.077039 0.325 Uiso 1 1 calc R
H1A H 0.837(3) 0.4016(17) 0.2438(16) 0.018(5) Uiso 1 1 d .
H1B H 0.621(3) 0.4603(18) 0.2164(17) 0.025(6) Uiso 1 1 d .

loop_
_atom_site_aniso_label
_atom_site_aniso_U_11
_atom_site_aniso_U_22
_atom_site_aniso_U_33
_atom_site_aniso_U_23
_atom_site_aniso_U_13
_atom_site_aniso_U_12
Rh1 0.01817(7) 0.01459(6) 0.00896(6) -0.00319(4) 0.00195(4) -0.00735(4)
P1 0.01209(17) 0.01073(16) 0.00931(17) -0.00232(13) 0.00023(13) -0.00369(13)
O2 0.0135(5) 0.0157(5) 0.0135(5) -0.0008(4) -0.0032(4) -0.0037(4)
O1 0.0222(6) 0.0118(5) 0.0105(5) -0.0023(4) -0.0002(4) -0.0057(4)
O3 0.0128(5) 0.0201(5) 0.0129(5) -0.0082(4) 0.0013(4) -0.0039(4)
N1 0.0153(6) 0.0110(6) 0.0112(6) -0.0028(5) 0.0016(5) -0.0054(5)
C21 0.0170(7) 0.0129(7) 0.0090(6) -0.0014(5) -0.0019(5) -0.0050(5)
C26 0.0181(7) 0.0154(7) 0.0112(7) -0.0020(5) -0.0012(6) -0.0063(6)
C22 0.0203(7) 0.0153(7) 0.0107(7) -0.0019(5) -0.0033(6) -0.0021(6)
C10 0.0173(7) 0.0145(7) 0.0184(8) -0.0057(6) -0.0021(6) -0.0027(6)
C9 0.0149(7) 0.0113(6) 0.0121(7) -0.0037(5) 0.0015(5) -0.0050(5)
C25 0.0258(8) 0.0219(8) 0.0135(7) -0.0044(6) -0.0003(6) -0.0138(7)
C11 0.0287(9) 0.0124(7) 0.0260(9) -0.0048(6) -0.0039(7) -0.0032(6)
C14 0.0154(7) 0.0171(7) 0.0158(7) -0.0055(6) 0.0004(6) -0.0047(6)
C13 0.0187(8) 0.0238(8) 0.0277(9) -0.0087(7) 0.0003(7) -0.0115(7)
C1 0.0269(9) 0.0265(9) 0.0119(7) -0.0024(6) 0.0044(6) -0.0135(7)
C27 0.0162(7) 0.0219(8) 0.0203(8) -0.0026(6) -0.0031(6) -0.0043(6)
C19 0.0160(7) 0.0233(8) 0.0113(7) -0.0080(6) -0.0007(6) -0.0013(6)
C5 0.0317(9) 0.0251(8) 0.0130(8) -0.0078(6) 0.0000(7) -0.0144(7)
C6 0.0330(10) 0.0216(8) 0.0158(8) -0.0102(6) 0.0055(7) -0.0105(7)
C2 0.0315(9) 0.0247(8) 0.0094(7) -0.0003(6) 0.0017(6) -0.0130(7)
C17 0.0141(7) 0.0221(8) 0.0308(10) -0.0087(7) -0.0048(7) -0.0057(6)
C16 0.0183(8) 0.0198(8) 0.0366(11) -0.0127(7) -0.0080(7) 0.0020(6)
C24 0.0385(10) 0.0150(7) 0.0121(7) -0.0031(6) -0.0012(7) -0.0118(7)
C20 0.0233(8) 0.0255(9) 0.0216(9) -0.0122(7) -0.0052(7) 0.0036(7)
C23 0.0324(9) 0.0125(7) 0.0141(8) -0.0020(6) -0.0050(7) -0.0008(6)
C28 0.0184(8) 0.0241(8) 0.0234(9) -0.0056(7) -0.0072(7) 0.0008(6)
C15 0.0161(7) 0.0235(8) 0.0251(9) -0.0088(7) -0.0058(6) -0.0002(6)
C12 0.0314(10) 0.0158(8) 0.0296(10) -0.0045(7) -0.0005(8) -0.0132(7)
C7 0.0375(11) 0.0315(10) 0.0198(9) -0.0132(8) 0.0084(8) -0.0080(8)
C8 0.0285(10) 0.0361(11) 0.0191(9) -0.0082(8) 0.0079(7) -0.0091(8)
C4 0.0385(11) 0.0390(11) 0.0159(8) -0.0056(8) -0.0047(8) -0.0190(9)
C3 0.0372(11) 0.0346(10) 0.0122(8) -0.0035(7) -0.0019(7) -0.0147(8)
C29 0.0624(15) 0.0179(9) 0.0263(10) -0.0052(7) -0.0022(10) -0.0189(9)
B1 0.0166(8) 0.0128(7) 0.0121(8) -0.0027(6) 0.0003(6) -0.0051(6)
C18 0.0390(13) 0.0593(17) 0.0669(19) 0.0300(14) -0.0391(14) -0.0195(12)
C30 0.69(3) 0.163(8) 0.259(12) -0.142(8) -0.351(17) 0.109(12)
C32 0.099(4) 0.315(11) 0.083(4) -0.040(6) 0.025(4) -0.035(7)
C31 0.084(4) 0.138(7) 0.48(2) 0.149(10) -0.077(8) -0.033(4)

loop_
_atom_type_symbol
_atom_type_description
_atom_type_scat_dispersion_real
_atom_type_scat_dispersion_imag
_atom_type_scat_source
C C 0.0033 0.0016 'International Tables Vol C Tables 4.2.6.8 and 6.1.1.4'
H H 0.0000 0.0000 'International Tables Vol C Tables 4.2.6.8 and 6.1.1.4'
B B 0.0013 0.0007 'International Tables Vol C Tables 4.2.6.8 and 6.1.1.4'
N N 0.0061 0.0033 'International Tables Vol C Tables 4.2.6.8 and 6.1.1.4'
O O 0.0106 0.0060 'International Tables Vol C Tables 4.2.6.8 and 6.1.1.4'
P P 0.1023 0.0942 'International Tables Vol C Tables 4.2.6.8 and 6.1.1.4'
Rh Rh -1.1178 0.9187 'International Tables Vol C Tables 4.2.6.8 and 6.1.1.4'

loop_
_geom_angle_atom_site_label_1
_geom_angle_atom_site_label_2
_geom_angle_atom_site_label_3
_geom_angle
_geom_angle_site_symmetry_1
_geom_angle_site_symmetry_3
N1 Rh1 C1 158.13(7) . .
N1 Rh1 C2 163.60(7) . .
N1 Rh1 B1 81.37(6) . .
N1 Rh1 H1A 86.2(7) . .
N1 Rh1 H1B 87.0(7) . .
C1 Rh1 C2 38.19(7) . .
C1 Rh1 B1 96.13(7) . .
C1 Rh1 H1A 81.0(7) . .
C1 Rh1 H1B 101.8(7) . .
C5 Rh1 N1 92.53(6) . .
C5 Rh1 C1 97.98(7) . .
C5 Rh1 C6 39.20(8) . .
C5 Rh1 C2 81.58(7) . .
C5 Rh1 B1 155.52(7) . .
C5 Rh1 H1A 172.8(7) . .
C5 Rh1 H1B 126.4(7) . .
C6 Rh1 N1 95.24(6) . .
C6 Rh1 C1 81.31(7) . .
C6 Rh1 C2 89.83(7) . .
C6 Rh1 B1 164.37(7) . .
C6 Rh1 H1A 133.9(7) . .
C6 Rh1 H1B 165.4(7) . .
C2 Rh1 B1 97.67(7) . .
C2 Rh1 H1A 101.5(7) . .
C2 Rh1 H1B 84.3(7) . .
B1 Rh1 H1A 31.1(7) . .
B1 Rh1 H1B 30.2(7) . .
H1A Rh1 H1B 60.6(10) . .
O1 P1 O2 106.25(6) . .
O1 P1 O3 111.17(7) . .
O1 P1 N1 111.21(7) . .
O3 P1 O2 100.44(6) . .
O3 P1 N1 110.34(7) . .
N1 P1 O2 116.92(7) . .
C17 O2 P1 120.38(11) . .
B1 O1 P1 121.12(10) . .
C19 O3 P1 121.95(10) . .
P1 N1 Rh1 117.46(7) . .
C9 N1 Rh1 124.50(10) . .
C9 N1 P1 117.91(11) . .
C26 C21 C22 117.48(14) . .
C26 C21 B1 122.29(14) . .
C22 C21 B1 120.19(14) . .
C21 C26 C27 121.75(14) . .
C25 C26 C21 120.36(15) . .
C25 C26 C27 117.87(15) . .
C21 C22 C28 121.06(15) . .
C23 C22 C21 120.75(16) . .
C23 C22 C28 118.16(15) . .
C9 C10 C16 121.82(15) . .
C11 C10 C9 118.77(15) . .
C11 C10 C16 119.42(15) . .
C10 C9 N1 120.04(14) . .
C14 C9 N1 119.62(14) . .
C14 C9 C10 120.30(14) . .
C26 C25 H25 119.0 . .
C24 C25 C26 121.97(16) . .
C24 C25 H25 119.0 . .
C10 C11 H11 119.3 . .
C12 C11 C10 121.38(17) . .
C12 C11 H11 119.3 . .
C9 C14 C15 121.50(14) . .
C13 C14 C9 118.65(15) . .
C13 C14 C15 119.85(15) . .
C14 C13 H13 119.3 . .
C12 C13 C14 121.42(16) . .
C12 C13 H13 119.3 . .
Rh1 C1 H1 113.6 . .
C2 C1 Rh1 71.29(10) . .
C2 C1 H1 113.6 . .
C2 C1 C8 126.06(18) . .
C8 C1 Rh1 110.67(12) . .
C8 C1 H1 113.6 . .
C26 C27 H27A 109.5 . .
C26 C27 H27B 109.5 . .
C26 C27 H27C 109.5 . .
H27A C27 H27B 109.5 . .
H27A C27 H27C 109.5 . .
H27B C27 H27C 109.5 . .
O3 C19 H19A 110.1 . .
O3 C19 H19B 110.1 . .
O3 C19 C20 108.17(13) . .
H19A C19 H19B 108.4 . .
C20 C19 H19A 110.1 . .
C20 C19 H19B 110.1 . .
Rh1 C5 H5 113.4 . .
C6 C5 Rh1 71.39(10) . .
C6 C5 H5 113.4 . .
C6 C5 C4 125.88(17) . .
C4 C5 Rh1 111.67(12) . .
C4 C5 H5 113.4 . .
Rh1 C6 H6 114.1 . .
C5 C6 Rh1 69.41(10) . .
C5 C6 H6 114.1 . .
C5 C6 C7 123.20(18) . .
C7 C6 Rh1 114.26(12) . .
C7 C6 H6 114.1 . .
Rh1 C2 H2 114.0 . .
C1 C2 Rh1 70.52(10) . .
C1 C2 H2 114.0 . .
C1 C2 C3 123.82(18) . .
C3 C2 Rh1 113.07(12) . .
C3 C2 H2 114.0 . .
O2 C17 H17A 110.2 . .
O2 C17 H17B 110.2 . .
O2 C17 C18 107.51(17) . .
H17A C17 H17B 108.5 . .
C18 C17 H17A 110.2 . .
C18 C17 H17B 110.2 . .
C10 C16 H16A 109.5 . .
C10 C16 H16B 109.5 . .
C10 C16 H16C 109.5 . .
H16A C16 H16B 109.5 . .
H16A C16 H16C 109.5 . .
H16B C16 H16C 109.5 . .
C25 C24 C23 117.84(15) . .
C25 C24 C29 121.13(18) . .
C23 C24 C29 121.03(18) . .
C19 C20 H20A 109.5 . .
C19 C20 H20B 109.5 . .
C19 C20 H20C 109.5 . .
H20A C20 H20B 109.5 . .
H20A C20 H20C 109.5 . .
H20B C20 H20C 109.5 . .
C22 C23 H23 119.2 . .
C24 C23 C22 121.58(16) . .
C24 C23 H23 119.2 . .
C22 C28 H28A 109.5 . .
C22 C28 H28B 109.5 . .
C22 C28 H28C 109.5 . .
H28A C28 H28B 109.5 . .
H28A C28 H28C 109.5 . .
H28B C28 H28C 109.5 . .
C14 C15 H15A 109.5 . .
C14 C15 H15B 109.5 . .
C14 C15 H15C 109.5 . .
H15A C15 H15B 109.5 . .
H15A C15 H15C 109.5 . .
H15B C15 H15C 109.5 . .
C11 C12 C13 119.43(16) . .
C11 C12 H12 120.3 . .
C13 C12 H12 120.3 . .
C6 C7 H7A 109.4 . .
C6 C7 H7B 109.4 . .
C6 C7 C8 111.12(16) . .
H7A C7 H7B 108.0 . .
C8 C7 H7A 109.4 . .
C8 C7 H7B 109.4 . .
C1 C8 C7 112.07(16) . .
C1 C8 H8A 109.2 . .
C1 C8 H8B 109.2 . .
C7 C8 H8A 109.2 . .
C7 C8 H8B 109.2 . .
H8A C8 H8B 107.9 . .
C5 C4 H4A 109.2 . .
C5 C4 H4B 109.2 . .
C5 C4 C3 111.97(16) . .
H4A C4 H4B 107.9 . .
C3 C4 H4A 109.2 . .
C3 C4 H4B 109.2 . .
C2 C3 C4 111.52(15) . .
C2 C3 H3A 109.3 . .
C2 C3 H3B 109.3 . .
C4 C3 H3A 109.3 . .
C4 C3 H3B 109.3 . .
H3A C3 H3B 108.0 . .
C24 C29 H29A 109.5 . .
C24 C29 H29B 109.5 . .
C24 C29 H29C 109.5 . .
H29A C29 H29B 109.5 . .
H29A C29 H29C 109.5 . .
H29B C29 H29C 109.5 . .
Rh1 B1 H1A 54.1(11) . .
Rh1 B1 H1B 53.7(12) . .
O1 B1 Rh1 108.57(10) . .
O1 B1 C21 111.61(13) . .
O1 B1 H1A 107.4(11) . .
O1 B1 H1B 106.8(12) . .
C21 B1 Rh1 139.82(12) . .
C21 B1 H1A 112.2(11) . .
C21 B1 H1B 112.3(12) . .
H1A B1 H1B 106.2(16) . .
C17 C18 H18A 109.5 . .
C17 C18 H18B 109.5 . .
C17 C18 H18C 109.5 . .
H18A C18 H18B 109.5 . .
H18A C18 H18C 109.5 . .
H18B C18 H18C 109.5 . .
H30A C30 H30B 109.5 . .
H30A C30 H30C 109.5 . .
H30B C30 H30C 109.5 . .
C31 C30 H30A 109.5 . .
C31 C30 H30B 109.5 . .
C31 C30 H30C 109.5 . .
C32 C32 H32A 108.4 2_655 .
C32 C32 H32B 108.4 2_655 .
H32A C32 H32B 107.5 . .
C31 C32 C32 115.4(8) . 2_655
C31 C32 H32A 108.4 . .
C31 C32 H32B 108.4 . .
C30 C31 H31A 111.0 . .
C30 C31 H31B 111.0 . .
C32 C31 C30 103.7(9) . .
C32 C31 H31A 111.0 . .
C32 C31 H31B 111.0 . .
H31A C31 H31B 109.0 . .

loop_
_geom_bond_atom_site_label_1
_geom_bond_atom_site_label_2
_geom_bond_distance
_geom_bond_site_symmetry_2
Rh1 N1 2.1321(13) .
Rh1 C1 2.1371(17) .
Rh1 C5 2.0991(17) .
Rh1 C6 2.1251(18) .
Rh1 C2 2.1470(17) .
Rh1 B1 2.3226(18) .
Rh1 H1A 1.89(2) .
Rh1 H1B 1.88(2) .
P1 O2 1.5881(12) .
P1 O1 1.5371(12) .
P1 O3 1.5649(12) .
P1 N1 1.5837(14) .
O2 C17 1.454(2) .
O1 B1 1.526(2) .
O3 C19 1.4616(19) .
N1 C9 1.4436(19) .
C21 C26 1.414(2) .
C21 C22 1.416(2) .
C21 B1 1.604(2) .
C26 C25 1.402(2) .
C26 C27 1.515(2) .
C22 C23 1.400(2) .
C22 C28 1.513(2) .
C10 C9 1.409(2) .
C10 C11 1.403(2) .
C10 C16 1.506(2) .
C9 C14 1.409(2) .
C25 H25 0.9300 .
C25 C24 1.391(3) .
C11 H11 0.9300 .
C11 C12 1.378(3) .
C14 C13 1.399(2) .
C14 C15 1.510(2) .
C13 H13 0.9300 .
C13 C12 1.389(3) .
C1 H1 0.9800 .
C1 C2 1.402(3) .
C1 C8 1.518(3) .
C27 H27A 0.9600 .
C27 H27B 0.9600 .
C27 H27C 0.9600 .
C19 H19A 0.9700 .
C19 H19B 0.9700 .
C19 C20 1.501(2) .
C5 H5 0.9800 .
C5 C6 1.417(3) .
C5 C4 1.516(3) .
C6 H6 0.9800 .
C6 C7 1.529(3) .
C2 H2 0.9800 .
C2 C3 1.529(3) .
C17 H17A 0.9700 .
C17 H17B 0.9700 .
C17 C18 1.498(3) .
C16 H16A 0.9600 .
C16 H16B 0.9600 .
C16 H16C 0.9600 .
C24 C23 1.393(3) .
C24 C29 1.515(2) .
C20 H20A 0.9600 .
C20 H20B 0.9600 .
C20 H20C 0.9600 .
C23 H23 0.9300 .
C28 H28A 0.9600 .
C28 H28B 0.9600 .
C28 H28C 0.9600 .
C15 H15A 0.9600 .
C15 H15B 0.9600 .
C15 H15C 0.9600 .
C12 H12 0.9300 .
C7 H7A 0.9700 .
C7 H7B 0.9700 .
C7 C8 1.541(3) .
C8 H8A 0.9700 .
C8 H8B 0.9700 .
C4 H4A 0.9700 .
C4 H4B 0.9700 .
C4 C3 1.541(3) .
C3 H3A 0.9700 .
C3 H3B 0.9700 .
C29 H29A 0.9600 .
C29 H29B 0.9600 .
C29 H29C 0.9600 .
B1 H1A 1.20(2) .
B1 H1B 1.18(2) .
C18 H18A 0.9600 .
C18 H18B 0.9600 .
C18 H18C 0.9600 .
C30 H30A 0.9600 .
C30 H30B 0.9600 .
C30 H30C 0.9600 .
C30 C31 1.398(15) .
C32 C32 1.466(13) 2_655
C32 H32A 0.9700 .
C32 H32B 0.9700 .
C32 C31 1.396(12) .
C31 H31A 0.9700 .
C31 H31B 0.9700 .

loop_
_geom_torsion_atom_site_label_1
_geom_torsion_atom_site_label_2
_geom_torsion_atom_site_label_3
_geom_torsion_atom_site_label_4
_geom_torsion
_geom_torsion_site_symmetry_1
Rh1 N1 C9 C10 90.16(17) .
Rh1 N1 C9 C14 -87.49(17) .
Rh1 C1 C2 C3 -105.27(16) .
Rh1 C1 C8 C7 35.6(2) .
Rh1 C5 C6 C7 -106.19(17) .
Rh1 C5 C4 C3 35.4(2) .
Rh1 C6 C7 C8 14.1(2) .
Rh1 C2 C3 C4 12.8(2) .
P1 O2 C17 C18 172.67(18) .
P1 O1 B1 Rh1 4.64(15) .
P1 O1 B1 C21 -175.78(10) .
P1 O3 C19 C20 121.74(14) .
P1 N1 C9 C10 -94.07(17) .
P1 N1 C9 C14 88.27(17) .
O2 P1 O1 B1 122.11(12) .
O2 P1 O3 C19 57.70(13) .
O2 P1 N1 Rh1 -117.68(8) .
O2 P1 N1 C9 66.25(13) .
O1 P1 O2 C17 -46.75(13) .
O1 P1 O3 C19 -54.42(13) .
O1 P1 N1 Rh1 4.58(10) .
O1 P1 N1 C9 -171.49(11) .
O3 P1 O2 C17 -162.62(12) .
O3 P1 O1 B1 -129.50(12) .
O3 P1 N1 Rh1 128.43(8) .
O3 P1 N1 C9 -47.64(13) .
N1 P1 O2 C17 78.04(13) .
N1 P1 O1 B1 -6.13(14) .
N1 P1 O3 C19 -178.29(12) .
N1 C9 C14 C13 -179.95(15) .
N1 C9 C14 C15 0.7(2) .
C21 C26 C25 C24 0.0(3) .
C21 C22 C23 C24 -0.4(3) .
C26 C21 C22 C23 1.5(2) .
C26 C21 C22 C28 -176.60(15) .
C26 C21 B1 Rh1 -81.7(2) .
C26 C21 B1 O1 98.97(17) .
C26 C25 C24 C23 1.1(3) .
C26 C25 C24 C29 -178.56(17) .
C22 C21 C26 C25 -1.3(2) .
C22 C21 C26 C27 177.14(15) .
C22 C21 B1 Rh1 100.5(2) .
C22 C21 B1 O1 -78.84(18) .
C10 C9 C14 C13 2.4(2) .
C10 C9 C14 C15 -176.96(16) .
C10 C11 C12 C13 0.8(3) .
C9 C10 C11 C12 0.8(3) .
C9 C14 C13 C12 -0.8(3) .
C25 C24 C23 C22 -0.9(3) .
C11 C10 C9 N1 179.96(15) .
C11 C10 C9 C14 -2.4(2) .
C14 C13 C12 C11 -0.8(3) .
C1 C2 C3 C4 94.1(2) .
C27 C26 C25 C24 -178.47(16) .
C5 C6 C7 C8 94.5(2) .
C5 C4 C3 C2 -31.1(3) .
C6 C5 C4 C3 -46.8(3) .
C6 C7 C8 C1 -32.4(2) .
C2 C1 C8 C7 -45.8(3) .
C16 C10 C9 N1 0.4(2) .
C16 C10 C9 C14 177.99(16) .
C16 C10 C11 C12 -179.58(18) .
C28 C22 C23 C24 177.75(16) .
C15 C14 C13 C12 178.56(18) .
C8 C1 C2 Rh1 102.38(17) .
C8 C1 C2 C3 -2.9(3) .
C4 C5 C6 Rh1 103.73(18) .
C4 C5 C6 C7 -2.5(3) .
C29 C24 C23 C22 178.73(17) .
B1 C21 C26 C25 -179.16(15) .
B1 C21 C26 C27 -0.7(2) .
B1 C21 C22 C23 179.37(15) .
B1 C21 C22 C28 1.3(2) .
C32 C32 C31 C30 46.5(14) 2_655
